data_7151554
loop_
_publ_author_name
'Asfari, Zouhair'
'Bilyk, Alexander'
'Bond, Cameron'
'Harrowfield, Jack M.'
'Koutsantonis, George A.'
'Lengkeek, Nigel'
'Mocerino, Mauro'
'Skelton, Brian W.'
'Sobolev, Alexandre N.'
'Strano, Simon'
'Vicens, Jacques'
'White, Allan H.'

_publ_section_title
;
 Factors influencing solvent adduct formation by calixarenes in the
 solid state.
;
_journal_issue 3
_journal_name_full 'Organic &amp; biomolecular chemistry'
_journal_page_first 387
_journal_page_last 396
_journal_paper_doi 10.1039/b308214h
_journal_volume 2
_journal_year 2004
_chemical_formula_sum 'C29 H30 Cl3 N O4'
_chemical_formula_weight 562.92
_space_group_IT_number 2
_symmetry_cell_setting triclinic
_symmetry_space_group_name_Hall '-P 1'
_symmetry_space_group_name_H-M 'P -1'
_audit_creation_date 99-04-16
_audit_creation_method Xtal3.6
_cell_angle_alpha 61.561(2)
_cell_angle_beta 69.877(2)
_cell_angle_gamma 74.679(2)
_cell_formula_units_Z 2
_cell_length_a 11.187(2)
_cell_length_b 12.038(2)
_cell_length_c 12.244(2)
_cell_measurement_reflns_used 5836
_cell_measurement_temperature 153(2)
_cell_measurement_theta_max 24.6
_cell_measurement_theta_min 2.4
_cell_volume 1351.3(4)
_computing_cell_refinement 'Siemens SAINT (Siemens, 1995)'
_computing_data_collection 'Siemens SMART (Siemens, 1995)'
_computing_data_reduction 'xtal ADDREF SORTRF'
_computing_molecular_graphics xtal
_computing_publication_material 'xtal BONDLA CIFIO'
_computing_structure_refinement 'xtal CRYLSQ'
_computing_structure_solution xtal
_diffrn_ambient_temperature 153(2)
_diffrn_measured_fraction_theta_full .99
_diffrn_measured_fraction_theta_max 1.0
_diffrn_measurement_device_type
;
Bruker SMART CCD diffractometer
;
_diffrn_measurement_method '\w scans'
_diffrn_radiation_detector 'CCD area detector'
_diffrn_radiation_monochromator graphite
_diffrn_radiation_source 'sealed tube'
_diffrn_radiation_type 'Mo K\a'
_diffrn_radiation_wavelength .71073
_diffrn_reflns_av_R_equivalents .021
_diffrn_reflns_av_sigmaI/netI .054
_diffrn_reflns_limit_h_max 15
_diffrn_reflns_limit_h_min -13
_diffrn_reflns_limit_k_max 16
_diffrn_reflns_limit_k_min -13
_diffrn_reflns_limit_l_max 16
_diffrn_reflns_limit_l_min -16
_diffrn_reflns_number 15258
_diffrn_reflns_theta_full 29.1
_diffrn_reflns_theta_max 29.1
_diffrn_reflns_theta_min 1.94
_diffrn_standards_decay_% 0
_exptl_absorpt_coefficient_mu .375
_exptl_absorpt_correction_T_max .96
_exptl_absorpt_correction_T_min .80
_exptl_absorpt_correction_type multi-scan
_exptl_absorpt_process_details
;
SADABS; Sheldrick, 1996
;
_exptl_crystal_colour colourless
_exptl_crystal_density_diffrn 1.383
_exptl_crystal_description wedge
_exptl_crystal_F_000 588
_exptl_crystal_size_max .45
_exptl_crystal_size_mid .32
_exptl_crystal_size_min .15
_refine_diff_density_max .906
_refine_diff_density_min -.774
_refine_ls_extinction_method none
_refine_ls_goodness_of_fit_all .943
_refine_ls_goodness_of_fit_ref .99
_refine_ls_hydrogen_treatment refall
_refine_ls_matrix_type full
_refine_ls_number_constraints 0
_refine_ls_number_parameters 454
_refine_ls_number_reflns 5077
_refine_ls_number_restraints 0
_refine_ls_R_factor_all .059
_refine_ls_R_factor_gt .042
_refine_ls_shift/su_max .063
_refine_ls_shift/su_mean .006
_refine_ls_structure_factor_coef F
_refine_ls_weighting_scheme calc
_refine_ls_wR_factor_all .052
_refine_ls_wR_factor_ref .047
_reflns_d_resolution_high .729
_reflns_d_resolution_low 10.485
_reflns_Friedel_coverage 0
_reflns_limit_h_max 15
_reflns_limit_h_min 0
_reflns_limit_k_max 16
_reflns_limit_k_min -15
_reflns_limit_l_max 16
_reflns_limit_l_min -14
_reflns_number_gt 5077
_reflns_number_total 6575
_reflns_threshold_expression 'F    > 4.00 sig(F   )'
_cod_data_source_file b308214h.txt
_cod_data_source_block calox
_cod_original_sg_symbol_Hall -p_1
_cod_original_sg_symbol_H-M P_-1
_cod_original_formula_sum 'C29 H30 Cl3 N1 O4'
_cod_database_code 7151554

loop_
_symmetry_equiv_pos_as_xyz
+x,+y,+z
-x,-y,-z

loop_
_atom_site_label
_atom_site_fract_x
_atom_site_fract_y
_atom_site_fract_z
_atom_site_U_iso_or_equiv
_atom_site_adp_type
_atom_site_calc_flag
_atom_site_calc_attached_atom
_atom_site_occupancy
_atom_site_disorder_assembly
_atom_site_disorder_group
N11 .02820(14) .10735(14) .27133(14) .0216(15) Uani ? ? 1.00000 ? ?
O11 .15420(12) .04483(14) .27258(14) .0296(15) Uani ? ? 1.00000 ? ?
C11 .01145(16) .17790(16) .15885(17) .0190(17) Uani ? ? 1.00000 ? ?
C12 .11282(17) .19291(17) .03489(17) .0207(17) Uani ? ? 1.00000 ? ?
C13 .06292(18) .15539(19) -.04421(19) .025(2) Uani ? ? 1.00000 ? ?
C14 -.0675(2) .2271(2) -.06354(19) .028(2) Uani ? ? 1.00000 ? ?
C15 -.16517(19) .2067(2) .0648(2) .028(2) Uani ? ? 1.00000 ? ?
C16 -.12373(16) .24357(17) .15013(17) .0208(17) Uani ? ? 1.00000 ? ?
C1 -.22606(17) .21275(18) .27989(18) .0225(18) Uani ? ? 1.00000 ? ?
O21 .09725(12) .42618(13) .13766(14) .0268(15) Uani ? ? 1.00000 ? ?
C21 .22528(16) .38948(17) .09637(17) .0218(17) Uani ? ? 1.00000 ? ?
C22 .31993(17) .39954(17) .14164(18) .0236(18) Uani ? ? 1.00000 ? ?
C23 .44747(18) .36062(19) .0913(2) .027(2) Uani ? ? 1.00000 ? ?
C24 .48096(18) .31467(19) -.0010(2) .028(2) Uani ? ? 1.00000 ? ?
C25 .38557(18) .30569(18) -.04377(18) .0251(19) Uani ? ? 1.00000 ? ?
C26 .25668(17) .34263(16) .00407(17) .0214(17) Uani ? ? 1.00000 ? ?
C2 .15508(18) .32809(17) -.04243(18) .0225(18) Uani ? ? 1.00000 ? ?
O31 .02513(14) .47659(13) .35044(13) .0268(14) Uani ? ? 1.00000 ? ?
C31 .09318(18) .37066(18) .42792(18) .0245(19) Uani ? ? 1.00000 ? ?
C32 .03224(19) .28246(18) .54775(18) .026(2) Uani ? ? 1.00000 ? ?
C33 .1101(2) .1821(2) .6190(2) .033(2) Uani ? ? 1.00000 ? ?
C34 .2428(2) .1702(2) .5733(2) .037(2) Uani ? ? 1.00000 ? ?
C35 .2998(2) .2576(2) .4533(2) .032(2) Uani ? ? 1.00000 ? ?
C36 .22626(18) .35834(18) .37695(18) .026(2) Uani ? ? 1.00000 ? ?
C3 .28805(18) .4502(2) .2423(2) .027(2) Uani ? ? 1.00000 ? ?
O41 -.09898(13) .14174(12) .48130(13) .0245(13) Uani ? ? 1.00000 ? ?
C41 -.17511(16) .25603(16) .44324(17) .0211(17) Uani ? ? 1.00000 ? ?
C42 -.23943(16) .29318(17) .34877(17) .0216(17) Uani ? ? 1.00000 ? ?
C43 -.32139(18) .40731(19) .32121(19) .027(2) Uani ? ? 1.00000 ? ?
C44 -.34010(19) .4824(2) .3847(2) .031(2) Uani ? ? 1.00000 ? ?
C45 -.27405(19) .44469(19) .4767(2) .029(2) Uani ? ? 1.00000 ? ?
C46 -.18953(17) .33224(17) .50634(17) .0237(18) Uani ? ? 1.00000 ? ?
C4 -.1123(2) .2942(2) .60171(18) .027(2) Uani ? ? 1.00000 ? ?
Cl1 .61293(5) -.00883(6) .10868(7) .0493(7) Uani ? ? 1.00000 ? ?
Cl2 .41197(6) -.16498(6) .28030(7) .0590(8) Uani ? ? 1.00000 ? ?
Cl3 .44934(8) .03046(8) .33209(8) .0701(11) Uani ? ? 1.00000 ? ?
C0 .4573(2) -.0131(2) .2122(2) .034(2) Uani ? ? 1.00000 ? ?
H11 .143(2) -.009(3) .351(3) .048(8) Uiso ? ? 1.00000 ? ?
H12a .1875(18) .1336(18) .0574(18) .017(5) Uiso ? ? 1.00000 ? ?
H13a .058(2) .065(2) -.000(2) .028(5) Uiso ? ? 1.00000 ? ?
H13b .126(2) .173(2) -.128(2) .031(6) Uiso ? ? 1.00000 ? ?
H14a -.098(2) .199(2) -.110(2) .036(6) Uiso ? ? 1.00000 ? ?
H14b -.060(2) .317(2) -.117(2) .031(6) Uiso ? ? 1.00000 ? ?
H15a -.180(2) .115(2) .114(2) .033(6) Uiso ? ? 1.00000 ? ?
H15b -.249(2) .255(2) .054(2) .043(7) Uiso ? ? 1.00000 ? ?
H16a -.1202(19) .338(2) .105(2) .022(5) Uiso ? ? 1.00000 ? ?
H1a -.311(2) .229(2) .260(2) .029(6) Uiso ? ? 1.00000 ? ?
H1b -.213(2) .123(2) .335(2) .026(5) Uiso ? ? 1.00000 ? ?
H21 .083(2) .441(2) .200(2) .041(7) Uiso ? ? 1.00000 ? ?
H23 .514(2) .370(2) .119(2) .036(6) Uiso ? ? 1.00000 ? ?
H24 .568(2) .291(2) -.036(2) .030(6) Uiso ? ? 1.00000 ? ?
H25 .407(2) .278(2) -.108(2) .030(6) Uiso ? ? 1.00000 ? ?
H2a .082(2) .393(2) -.041(2) .027(5) Uiso ? ? 1.00000 ? ?
H2b .192(2) .340(2) -.131(2) .027(5) Uiso ? ? 1.00000 ? ?
H31 -.050(2) .471(2) .382(2) .040(7) Uiso ? ? 1.00000 ? ?
H33 .069(2) .119(2) .703(2) .032(6) Uiso ? ? 1.00000 ? ?
H34 .292(2) .100(2) .625(2) .044(7) Uiso ? ? 1.00000 ? ?
H35 .391(2) .250(2) .418(2) .037(6) Uiso ? ? 1.00000 ? ?
H3a .230(2) .533(2) .218(2) .031(6) Uiso ? ? 1.00000 ? ?
H3b .369(2) .467(2) .244(2) .031(6) Uiso ? ? 1.00000 ? ?
H41 -.058(2) .126(2) .414(3) .047(7) Uiso ? ? 1.00000 ? ?
H43 -.364(2) .437(2) .256(2) .033(6) Uiso ? ? 1.00000 ? ?
H44 -.400(2) .557(2) .368(2) .031(6) Uiso ? ? 1.00000 ? ?
H45 -.285(2) .496(2) .519(2) .036(6) Uiso ? ? 1.00000 ? ?
H4a -.136(2) .214(2) .674(2) .033(6) Uiso ? ? 1.00000 ? ?
H4b -.139(2) .358(2) .638(2) .036(6) Uiso ? ? 1.00000 ? ?
H0 .398(2) .050(2) .165(2) .045(7) Uiso ? ? 1.00000 ? ?

loop_
_atom_site_aniso_label
_atom_site_aniso_U_11
_atom_site_aniso_U_22
_atom_site_aniso_U_33
_atom_site_aniso_U_12
_atom_site_aniso_U_13
_atom_site_aniso_U_23
N11 .0185(7) .0225(7) .0233(8) .0006(6) -.0078(6) -.0092(6)
O11 .0215(6) .0339(8) .0228(7) .0056(5) -.0088(5) -.0061(6)
C11 .0213(8) .0176(8) .0216(9) -.0029(6) -.0075(7) -.0095(7)
C12 .0215(8) .0214(8) .0206(9) -.0007(7) -.0073(7) -.0096(7)
C13 .0287(9) .0268(10) .0239(10) -.0032(7) -.0078(8) -.0140(8)
C14 .0311(10) .0334(11) .0242(10) -.0026(8) -.0126(8) -.0137(9)
C15 .0242(9) .0387(11) .0285(10) -.0023(8) -.0116(8) -.0171(9)
C16 .0200(8) .0228(9) .0203(9) -.0011(7) -.0074(7) -.0090(7)
C1 .0199(8) .0258(9) .0232(9) -.0041(7) -.0063(7) -.0103(8)
O21 .0197(6) .0347(8) .0311(8) .0001(5) -.0066(5) -.0196(6)
C21 .0196(8) .0206(8) .0227(9) -.0037(7) -.0046(7) -.0072(7)
C22 .0246(9) .0216(9) .0260(10) -.0052(7) -.0070(7) -.0097(8)
C23 .0218(9) .0296(10) .0325(11) -.0045(7) -.0089(8) -.0127(8)
C24 .0194(9) .0296(10) .0327(11) -.0022(7) -.0039(8) -.0128(9)
C25 .0255(9) .0245(9) .0241(10) -.0033(7) -.0039(7) -.0109(8)
C26 .0231(8) .0181(8) .0198(9) -.0040(7) -.0060(7) -.0044(7)
C2 .0244(9) .0228(9) .0198(9) -.0041(7) -.0065(7) -.0076(7)
O31 .0236(7) .0244(7) .0283(7) -.0021(5) -.0060(6) -.0090(6)
C31 .0294(9) .0241(9) .0260(9) -.0024(7) -.0110(8) -.0133(8)
C32 .0328(10) .0292(10) .0236(9) -.0061(8) -.0079(8) -.0150(8)
C33 .0451(12) .0313(10) .0248(10) -.0047(9) -.0143(9) -.0109(9)
C34 .0430(12) .0361(12) .0349(12) .0052(10) -.0220(10) -.0152(10)
C35 .0313(10) .0363(11) .0359(11) .0021(8) -.0152(9) -.0211(10)
C36 .0289(9) .0272(9) .0289(10) -.0038(7) -.0091(8) -.0162(8)
C3 .0231(9) .0303(10) .0337(11) -.0053(8) -.0077(8) -.0173(9)
O41 .0299(7) .0234(6) .0196(7) .0014(5) -.0085(5) -.0095(5)
C41 .0209(8) .0205(8) .0183(8) -.0034(7) -.0027(7) -.0067(7)
C42 .0190(8) .0230(9) .0202(9) -.0040(7) -.0023(7) -.0083(7)
C43 .0224(9) .0283(10) .0244(10) -.0009(7) -.0057(7) -.0087(8)
C44 .0262(9) .0240(9) .0330(11) .0020(8) -.0031(8) -.0111(9)
C45 .0303(10) .0276(10) .0279(10) -.0056(8) .0018(8) -.0161(9)
C46 .0241(9) .0256(9) .0200(9) -.0071(7) -.0012(7) -.0096(8)
C4 .0344(10) .0293(10) .0204(9) -.0074(8) -.0044(8) -.0125(8)
Cl1 .0268(3) .0415(3) .0715(4) -.0081(2) .0041(3) -.0272(3)
Cl2 .0437(3) .0378(3) .0732(5) -.0130(3) .0178(3) -.0244(3)
Cl3 .0747(5) .0807(5) .0783(5) .0212(4) -.0324(4) -.0591(5)
C0 .0255(10) .0323(11) .0404(12) .0003(8) -.0046(9) -.0178(10)

loop_
_atom_type_symbol
_atom_type_description
_atom_type_oxidation_number
_atom_type_number_in_cell
_atom_type_scat_dispersion_real
_atom_type_scat_dispersion_imag
_atom_type_scat_source
C ? 0 58 .002 .002 'Int Tables Vol IV Tables 2.2B and 2.3.1'
H ? 0 60 0 0 'Int Tables Vol IV Tables 2.2B and 2.3.1'
N ? 0 2 .004 .003 'Int Tables Vol IV Tables 2.2B and 2.3.1'
O ? 0 8 .008 .006 'Int Tables Vol IV Tables 2.2B and 2.3.1'
Cl ? 0 6 .132 .159 'Int Tables Vol IV Tables 2.2B and 2.3.1'

loop_
_diffrn_attenuator_code
_diffrn_attenuator_scale
? ?

loop_
_geom_angle_atom_site_label_1
_geom_angle_atom_site_label_2
_geom_angle_atom_site_label_3
_geom_angle_site_symmetry_1
_geom_angle_site_symmetry_2
_geom_angle_site_symmetry_3
_geom_angle
_geom_angle_publ_flag
O11 N11 C11 . . . 114.19(13) ?
N11 O11 H11 . . . 100.7(17) ?
N11 C11 C12 . . . 124.89(15) ?
N11 C11 C16 . . . 117.04(14) ?
C12 C11 C16 . . . 117.90(15) ?
C11 C12 C13 . . . 108.78(17) ?
C11 C12 C2 . . . 112.69(18) ?
C11 C12 H12a . . . 107.3(11) ?
C13 C12 C2 . . . 112.18(16) ?
C13 C12 H12a . . . 108.2(17) ?
C2 C12 H12a . . . 107.4(13) ?
C12 C13 C14 . . . 112.2(2) ?
C12 C13 H13a . . . 108.6(18) ?
C12 C13 H13b . . . 108.4(19) ?
C14 C13 H13a . . . 109.8(14) ?
C14 C13 H13b . . . 110.0(13) ?
H13a C13 H13b . . . 108(2) ?
C13 C14 C15 . . . 111.01(17) ?
C13 C14 H14a . . . 110.2(13) ?
C13 C14 H14b . . . 110.0(14) ?
C15 C14 H14a . . . 109.1(12) ?
C15 C14 H14b . . . 110.9(14) ?
H14a C14 H14b . . . 106(2) ?
C14 C15 C16 . . . 113.5(2) ?
C14 C15 H15a . . . 109.9(14) ?
C14 C15 H15b . . . 111.9(14) ?
C16 C15 H15a . . . 108.0(18) ?
C16 C15 H15b . . . 107(2) ?
H15a C15 H15b . . . 106(2) ?
C11 C16 C15 . . . 108.12(17) ?
C11 C16 C1 . . . 115.42(15) ?
C11 C16 H16a . . . 108.0(12) ?
C15 C16 C1 . . . 109.03(17) ?
C15 C16 H16a . . . 107.1(16) ?
C1 C16 H16a . . . 108.9(12) ?
C16 C1 C42 . . . 116.55(18) ?
C16 C1 H1a . . . 105.9(12) ?
C16 C1 H1b . . . 109.4(12) ?
C42 C1 H1a . . . 106.4(16) ?
C42 C1 H1b . . . 111.3(18) ?
H1a C1 H1b . . . 107(2) ?
C21 O21 H21 . . . 111.3(18) ?
O21 C21 C22 . . . 122.9(2) ?
O21 C21 C26 . . . 115.5(2) ?
C22 C21 C26 . . . 121.58(16) ?
C21 C22 C23 . . . 117.8(2) ?
C21 C22 C3 . . . 122.54(16) ?
C23 C22 C3 . . . 119.7(2) ?
C22 C23 C24 . . . 121.6(2) ?
C22 C23 H23 . . . 118.9(15) ?
C24 C23 H23 . . . 119.4(15) ?
C23 C24 C25 . . . 119.32(18) ?
C23 C24 H24 . . . 121(2) ?
C25 C24 H24 . . . 120(2) ?
C24 C25 C26 . . . 121.2(2) ?
C24 C25 H25 . . . 120.3(15) ?
C26 C25 H25 . . . 118.4(15) ?
C21 C26 C25 . . . 118.5(2) ?
C21 C26 C2 . . . 121.89(16) ?
C25 C26 C2 . . . 119.6(2) ?
C12 C2 C26 . . . 112.01(15) ?
C12 C2 H2a . . . 111.2(13) ?
C12 C2 H2b . . . 106.9(15) ?
C26 C2 H2a . . . 110.7(19) ?
C26 C2 H2b . . . 108.2(16) ?
H2a C2 H2b . . . 107.7(18) ?
C31 O31 H31 . . . 109.1(16) ?
O31 C31 C32 . . . 122.09(16) ?
O31 C31 C36 . . . 115.32(14) ?
C32 C31 C36 . . . 122.58(16) ?
C31 C32 C33 . . . 117.23(17) ?
C31 C32 C4 . . . 122.60(16) ?
C33 C32 C4 . . . 120.16(15) ?
C32 C33 C34 . . . 121.48(17) ?
C32 C33 H33 . . . 118.4(13) ?
C34 C33 H33 . . . 120.1(13) ?
C33 C34 C35 . . . 119.8(2) ?
C33 C34 H34 . . . 118.4(14) ?
C35 C34 H34 . . . 121.8(13) ?
C34 C35 C36 . . . 121.1(2) ?
C34 C35 H35 . . . 121.7(12) ?
C36 C35 H35 . . . 117.2(12) ?
C31 C36 C35 . . . 117.73(15) ?
C31 C36 C3 . . . 121.09(16) ?
C35 C36 C3 . . . 121.18(16) ?
C22 C3 C36 . . . 113.8(2) ?
C22 C3 H3a . . . 110.5(17) ?
C22 C3 H3b . . . 107.6(15) ?
C36 C3 H3a . . . 109.1(11) ?
C36 C3 H3b . . . 107.9(12) ?
H3a C3 H3b . . . 108(2) ?
C41 O41 H41 . . . 108.9(15) ?
O41 C41 C42 . . . 121.4(2) ?
O41 C41 C46 . . . 117.06(19) ?
C42 C41 C46 . . . 121.47(16) ?
C1 C42 C41 . . . 122.52(16) ?
C1 C42 C43 . . . 119.6(2) ?
C41 C42 C43 . . . 117.9(2) ?
C42 C43 C44 . . . 121.8(2) ?
C42 C43 H43 . . . 120.1(16) ?
C44 C43 H43 . . . 118.1(16) ?
C43 C44 C45 . . . 119.40(18) ?
C43 C44 H44 . . . 121(2) ?
C45 C44 H44 . . . 120(2) ?
C44 C45 C46 . . . 121.0(2) ?
C44 C45 H45 . . . 119.9(14) ?
C46 C45 H45 . . . 119.1(14) ?
C41 C46 C45 . . . 118.5(2) ?
C41 C46 C4 . . . 120.40(16) ?
C45 C46 C4 . . . 121.1(2) ?
C32 C4 C46 . . . 115.26(17) ?
C32 C4 H4a . . . 108.9(13) ?
C32 C4 H4b . . . 109.5(14) ?
C46 C4 H4a . . . 109.3(19) ?
C46 C4 H4b . . . 107.9(15) ?
H4a C4 H4b . . . 106(2) ?
Cl1 C0 Cl2 . . . 109.70(13) ?
Cl1 C0 Cl3 . . . 111.16(16) ?
Cl1 C0 H0 . . . 109.6(13) ?
Cl2 C0 Cl3 . . . 110.52(12) ?
Cl2 C0 H0 . . . 111(2) ?
Cl3 C0 H0 . . . 104(2) ?

loop_
_geom_bond_atom_site_label_1
_geom_bond_atom_site_label_2
_geom_bond_site_symmetry_1
_geom_bond_site_symmetry_2
_geom_bond_distance
_geom_bond_publ_flag
N11 O11 . . 1.413(2) ?
N11 C11 . . 1.278(2) ?
O11 H11 . . .85(3) ?
C11 C12 . . 1.512(2) ?
C11 C16 . . 1.524(2) ?
C12 C13 . . 1.541(4) ?
C12 C2 . . 1.549(3) ?
C12 H12a . . .970(18) ?
C13 C14 . . 1.519(3) ?
C13 H13a . . .97(2) ?
C13 H13b . . .98(2) ?
C14 C15 . . 1.522(3) ?
C14 H14a . . .97(3) ?
C14 H14b . . .98(2) ?
C15 C16 . . 1.545(4) ?
C15 H15a . . 1.00(2) ?
C15 H15b . . .98(2) ?
C16 C1 . . 1.544(2) ?
C16 H16a . . 1.00(2) ?
C1 C42 . . 1.512(4) ?
C1 H1a . . 1.00(3) ?
C1 H1b . . .96(2) ?
O21 C21 . . 1.372(2) ?
O21 H21 . . .82(3) ?
C21 C22 . . 1.407(3) ?
C21 C26 . . 1.396(3) ?
C22 C23 . . 1.397(2) ?
C22 C3 . . 1.522(4) ?
C23 C24 . . 1.385(4) ?
C23 H23 . . .97(3) ?
C24 C25 . . 1.387(4) ?
C24 H24 . . .95(2) ?
C25 C26 . . 1.396(2) ?
C25 H25 . . .93(3) ?
C26 C2 . . 1.514(4) ?
C2 H2a . . .97(2) ?
C2 H2b . . .97(2) ?
O31 C31 . . 1.392(2) ?
O31 H31 . . .80(3) ?
C31 C32 . . 1.398(2) ?
C31 C36 . . 1.400(3) ?
C32 C33 . . 1.394(3) ?
C32 C4 . . 1.518(3) ?
C33 C34 . . 1.388(3) ?
C33 H33 . . .98(2) ?
C34 C35 . . 1.382(3) ?
C34 H34 . . .95(2) ?
C35 C36 . . 1.394(3) ?
C35 H35 . . .96(2) ?
C36 C3 . . 1.517(2) ?
C3 H3a . . 1.01(2) ?
C3 H3b . . .98(3) ?
O41 C41 . . 1.371(2) ?
O41 H41 . . .88(3) ?
C41 C42 . . 1.402(3) ?
C41 C46 . . 1.406(4) ?
C42 C43 . . 1.396(2) ?
C43 C44 . . 1.387(4) ?
C43 H43 . . .95(3) ?
C44 C45 . . 1.389(4) ?
C44 H44 . . .95(2) ?
C45 C46 . . 1.396(3) ?
C45 H45 . . .95(3) ?
C46 C4 . . 1.515(3) ?
C4 H4a . . .97(2) ?
C4 H4b . . 1.00(3) ?
Cl1 C0 . . 1.763(2) ?
Cl2 C0 . . 1.744(3) ?
Cl3 C0 . . 1.748(3) ?
C0 H0 . . .96(2) ?

loop_
_geom_hbond_atom_site_label_D
_geom_hbond_atom_site_label_H
_geom_hbond_atom_site_label_A
_geom_hbond_site_symmetry_D
_geom_hbond_site_symmetry_H
_geom_hbond_site_symmetry_A
_geom_hbond_distance_DH
_geom_hbond_distance_HA
_geom_hbond_distance_DA
_geom_hbond_angle_DHA
_geom_hbond_publ_flag
? ? ? ? ? ? ? ? ? ? ?

loop_
_geom_torsion_atom_site_label_1
_geom_torsion_atom_site_label_2
_geom_torsion_atom_site_label_3
_geom_torsion_atom_site_label_4
_geom_torsion_site_symmetry_1
_geom_torsion_site_symmetry_2
_geom_torsion_site_symmetry_3
_geom_torsion_site_symmetry_4
_geom_torsion
_geom_torsion_publ_flag
? ? ? ? ? ? ? ? ? ?
